data_7040928
loop_
_publ_author_name
'Kosanovich, Alex J.'
'Shih, Wei-Chun'
'Ram\'irez-Contreras, Rodrigo'
'Ozerov, Oleg V.'

_publ_section_title
;
 N-H cleavage as a route to new pincer complexes of high-valent rhenium.
;
_journal_issue 46
_journal_name_full 'Dalton transactions (Cambridge, England : 2003)'
_journal_page_first 18532
_journal_page_last 18540
_journal_paper_doi 10.1039/c6dt03640f
_journal_volume 45
_journal_year 2016
_chemical_formula_sum 'C30 H40 Cl2 N2 O P Re'
_chemical_formula_weight 732.71
_chemical_name_systematic '(PNNH)ReOCl2 '
_space_group_crystal_system triclinic
_space_group_IT_number 2
_space_group_name_Hall '-P 1'
_space_group_name_H-M_alt 'P -1'
_symmetry_space_group_name_Hall '-P 1'
_symmetry_space_group_name_H-M 'P -1'
_atom_sites_solution_hydrogens geom
_audit_creation_method SHELXL-2014/7
_audit_update_record
;
2016-09-16 deposited with the CCDC.
2016-10-17 downloaded from the CCDC.
;
_cell_angle_alpha 94.036(4)
_cell_angle_beta 111.662(4)
_cell_angle_gamma 102.587(4)
_cell_formula_units_Z 2
_cell_length_a 10.704(4)
_cell_length_b 11.492(4)
_cell_length_c 13.706(5)
_cell_measurement_reflns_used 9941
_cell_measurement_temperature 150(2)
_cell_measurement_theta_max 27.35
_cell_measurement_theta_min 2.42
_cell_volume 1508.0(9)
_computing_structure_refinement 'SHELXL-2014/7 (Sheldrick, 2014)'
_diffrn_ambient_temperature 150(2)
_diffrn_measured_fraction_theta_full 0.998
_diffrn_measured_fraction_theta_max 0.988
_diffrn_measurement_device_type 'Bruker APEX-II CCD'
_diffrn_measurement_method '\f and \w scans'
_diffrn_radiation_type MoK\a
_diffrn_radiation_wavelength 0.71073
_diffrn_reflns_av_R_equivalents 0.0360
_diffrn_reflns_av_unetI/netI 0.0409
_diffrn_reflns_Laue_measured_fraction_full 0.998
_diffrn_reflns_Laue_measured_fraction_max 0.988
_diffrn_reflns_limit_h_max 13
_diffrn_reflns_limit_h_min -13
_diffrn_reflns_limit_k_max 14
_diffrn_reflns_limit_k_min -14
_diffrn_reflns_limit_l_max 17
_diffrn_reflns_limit_l_min -17
_diffrn_reflns_number 17265
_diffrn_reflns_point_group_measured_fraction_full 0.998
_diffrn_reflns_point_group_measured_fraction_max 0.988
_diffrn_reflns_theta_full 25.242
_diffrn_reflns_theta_max 27.365
_diffrn_reflns_theta_min 1.841
_exptl_absorpt_coefficient_mu 4.285
_exptl_absorpt_correction_T_max 0.7456
_exptl_absorpt_correction_T_min 0.5982
_exptl_absorpt_correction_type multi-scan
_exptl_absorpt_process_details sadabs
_exptl_crystal_colour 'dark green'
_exptl_crystal_density_diffrn 1.614
_exptl_crystal_description block
_exptl_crystal_F_000 732
_exptl_crystal_recrystallization_method 'Re-crystallisation from solvent: toluene'
_exptl_crystal_size_max 0.33
_exptl_crystal_size_mid 0.25
_exptl_crystal_size_min 0.15
_refine_diff_density_max 0.962
_refine_diff_density_min -0.661
_refine_diff_density_rms 0.098
_refine_ls_extinction_method none
_refine_ls_goodness_of_fit_ref 1.040
_refine_ls_hydrogen_treatment constr
_refine_ls_matrix_type full
_refine_ls_number_parameters 343
_refine_ls_number_reflns 6736
_refine_ls_number_restraints 0
_refine_ls_restrained_S_all 1.040
_refine_ls_R_factor_all 0.0221
_refine_ls_R_factor_gt 0.0205
_refine_ls_shift/su_max 0.003
_refine_ls_shift/su_mean 0.000
_refine_ls_structure_factor_coef Fsqd
_refine_ls_weighting_details 'w=1/[\s^2^(Fo^2^)+(0.0165P)^2^+0.3077P] where P=(Fo^2^+2Fc^2^)/3'
_refine_ls_weighting_scheme calc
_refine_ls_wR_factor_gt 0.0509
_refine_ls_wR_factor_ref 0.0518
_reflns_Friedel_coverage 0.000
_reflns_number_gt 6389
_reflns_number_total 6736
_reflns_threshold_expression 'I > 2\s(I)'
_cod_data_source_file c6dt03640f2.cif
_cod_data_source_block 3-Cl
_cod_depositor_comments 'Adding full bibliography for 7040927--7040930.cif.'
_cod_database_code 7040928
_shelx_shelxl_version_number 2014/7
_shelx_space_group_comment
;
The symmetry employed for this shelxl refinement is uniquely defined
by the following loop, which should always be used as a source of
symmetry information in preference to the above space-group names.
They are only intended as comments.
;

loop_
_space_group_symop_operation_xyz
'x, y, z'
'-x, -y, -z'

loop_
_atom_site_label
_atom_site_type_symbol
_atom_site_fract_x
_atom_site_fract_y
_atom_site_fract_z
_atom_site_U_iso_or_equiv
_atom_site_adp_type
_atom_site_occupancy
_atom_site_site_symmetry_order
_atom_site_calc_flag
_atom_site_refinement_flags_posn
_atom_site_refinement_flags_adp
Re1 Re 0.91117(2) 0.79990(2) 0.71114(2) 0.01365(4) Uani 1 1 d . .
O1 O 0.8886(2) 0.78693(16) 0.82553(15) 0.0234(4) Uani 1 1 d . .
Cl1 Cl 0.91093(6) 0.76556(5) 0.52632(5) 0.02026(12) Uani 1 1 d . .
P1 P 0.95883(7) 0.60579(5) 0.70856(5) 0.01694(13) Uani 1 1 d . .
Cl2 Cl 0.66092(6) 0.75395(6) 0.60740(6) 0.02431(13) Uani 1 1 d . .
N1 N 1.1166(2) 0.85346(18) 0.75809(16) 0.0154(4) Uani 1 1 d . .
N2 N 0.9011(2) 0.97742(17) 0.65975(16) 0.0139(4) Uani 1 1 d . .
H2 H 0.8490 0.9517 0.5811 0.017 Uiso 1 1 calc R U
C1 C 1.1958(3) 0.7748(2) 0.74169(19) 0.0166(5) Uani 1 1 d . .
C2 C 1.1333(3) 0.6494(2) 0.7127(2) 0.0179(5) Uani 1 1 d . .
C3 C 1.2104(3) 0.5703(2) 0.6988(2) 0.0230(6) Uani 1 1 d . .
H3 H 1.1676 0.4859 0.6809 0.028 Uiso 1 1 calc R U
C4 C 1.3478(3) 0.6122(3) 0.7105(2) 0.0255(6) Uani 1 1 d . .
C5 C 1.4068(3) 0.7372(3) 0.7338(2) 0.0243(6) Uani 1 1 d . .
H5 H 1.4990 0.7681 0.7384 0.029 Uiso 1 1 calc R U
C6 C 1.3331(3) 0.8173(2) 0.7503(2) 0.0201(5) Uani 1 1 d . .
H6 H 1.3764 0.9017 0.7677 0.024 Uiso 1 1 calc R U
C7 C 1.4292(3) 0.5252(3) 0.6961(3) 0.0378(7) Uani 1 1 d . .
H7A H 1.4962 0.5186 0.7658 0.057 Uiso 1 1 calc R U
H7B H 1.4793 0.5549 0.6519 0.057 Uiso 1 1 calc R U
H7C H 1.3651 0.4455 0.6612 0.057 Uiso 1 1 calc R U
C8 C 1.1914(3) 0.9730(2) 0.8149(2) 0.0184(5) Uani 1 1 d . .
C9 C 1.1531(3) 1.0730(2) 0.7721(2) 0.0199(5) Uani 1 1 d . .
C10 C 1.2221(3) 1.1892(2) 0.8306(2) 0.0277(6) Uani 1 1 d . .
H10 H 1.1960 1.2566 0.8005 0.033 Uiso 1 1 calc R U
C11 C 1.3279(3) 1.2092(3) 0.9316(3) 0.0376(8) Uani 1 1 d . .
C12 C 1.3626(3) 1.1077(3) 0.9735(3) 0.0359(7) Uani 1 1 d . .
H12 H 1.4336 1.1185 1.0427 0.043 Uiso 1 1 calc R U
C13 C 1.2963(3) 0.9918(2) 0.9168(2) 0.0255(6) Uani 1 1 d . .
H13 H 1.3222 0.9246 0.9474 0.031 Uiso 1 1 calc R U
C14 C 1.4004(5) 1.3361(3) 0.9929(4) 0.0710(15) Uani 1 1 d . .
H14A H 1.3911 1.3939 0.9431 0.107 Uiso 1 1 calc R U
H14B H 1.4993 1.3424 1.0331 0.107 Uiso 1 1 calc R U
H14C H 1.3577 1.3542 1.0423 0.107 Uiso 1 1 calc R U
C15 C 0.8115(2) 1.0458(2) 0.68424(19) 0.0140(5) Uani 1 1 d . .
C16 C 0.8193(3) 1.0767(2) 0.78672(19) 0.0176(5) Uani 1 1 d . .
C17 C 0.7200(3) 1.1320(2) 0.7981(2) 0.0214(5) Uani 1 1 d . .
H17 H 0.7222 1.1511 0.8674 0.026 Uiso 1 1 calc R U
C18 C 0.6183(3) 1.1602(2) 0.7124(2) 0.0225(5) Uani 1 1 d . .
C19 C 0.6180(3) 1.1331(2) 0.6115(2) 0.0203(5) Uani 1 1 d . .
H19 H 0.5509 1.1533 0.5519 0.024 Uiso 1 1 calc R U
C20 C 0.7136(2) 1.0772(2) 0.5961(2) 0.0163(5) Uani 1 1 d . .
C21 C 0.9239(3) 1.0542(3) 0.8883(2) 0.0260(6) Uani 1 1 d . .
H21A H 0.8767 0.9916 0.9173 0.039 Uiso 1 1 calc R U
H21B H 0.9662 1.1291 0.9403 0.039 Uiso 1 1 calc R U
H21C H 0.9965 1.0272 0.8731 0.039 Uiso 1 1 calc R U
C22 C 0.7099(3) 1.0520(2) 0.4851(2) 0.0217(5) Uani 1 1 d . .
H22A H 0.8003 1.0924 0.4847 0.032 Uiso 1 1 calc R U
H22B H 0.6368 1.0827 0.4354 0.032 Uiso 1 1 calc R U
H22C H 0.6902 0.9647 0.4633 0.032 Uiso 1 1 calc R U
C23 C 0.5116(3) 1.2178(3) 0.7285(3) 0.0337(7) Uani 1 1 d . .
H23A H 0.4457 1.1582 0.7460 0.051 Uiso 1 1 calc R U
H23B H 0.4610 1.2458 0.6631 0.051 Uiso 1 1 calc R U
H23C H 0.5588 1.2866 0.7870 0.051 Uiso 1 1 calc R U
C24 C 0.9835(3) 0.5494(2) 0.8370(2) 0.0262(6) Uani 1 1 d . .
H24 H 0.8967 0.5450 0.8500 0.031 Uiso 1 1 calc R U
C25 C 1.1041(4) 0.6385(3) 0.9284(2) 0.0356(7) Uani 1 1 d . .
H25A H 1.1904 0.6448 0.9172 0.053 Uiso 1 1 calc R U
H25B H 1.1140 0.6097 0.9958 0.053 Uiso 1 1 calc R U
H25C H 1.0852 0.7181 0.9308 0.053 Uiso 1 1 calc R U
C26 C 1.0093(4) 0.4235(3) 0.8371(3) 0.0378(8) Uani 1 1 d . .
H26A H 0.9258 0.3640 0.7861 0.057 Uiso 1 1 calc R U
H26B H 1.0308 0.4025 0.9085 0.057 Uiso 1 1 calc R U
H26C H 1.0880 0.4234 0.8168 0.057 Uiso 1 1 calc R U
C27 C 0.8349(3) 0.4884(2) 0.5967(2) 0.0237(6) Uani 1 1 d . .
H27 H 0.8090 0.5302 0.5333 0.028 Uiso 1 1 calc R U
C28 C 0.8830(3) 0.3815(2) 0.5643(2) 0.0300(6) Uani 1 1 d . .
H28A H 0.9637 0.4114 0.5465 0.045 Uiso 1 1 calc R U
H28B H 0.8070 0.3282 0.5021 0.045 Uiso 1 1 calc R U
H28C H 0.9090 0.3363 0.6235 0.045 Uiso 1 1 calc R U
C29 C 0.7013(3) 0.4470(3) 0.6166(3) 0.0402(8) Uani 1 1 d . .
H29A H 0.7195 0.4028 0.6767 0.060 Uiso 1 1 calc R U
H29B H 0.6280 0.3941 0.5528 0.060 Uiso 1 1 calc R U
H29C H 0.6709 0.5178 0.6328 0.060 Uiso 1 1 calc R U
C30 C 1.0381(2) 1.0545(2) 0.6644(2) 0.0179(5) Uani 1 1 d . .
H30A H 1.0643 1.0152 0.6110 0.022 Uiso 1 1 calc R U
H30B H 1.0261 1.1342 0.6457 0.022 Uiso 1 1 calc R U

loop_
_atom_site_aniso_label
_atom_site_aniso_U_11
_atom_site_aniso_U_22
_atom_site_aniso_U_33
_atom_site_aniso_U_23
_atom_site_aniso_U_13
_atom_site_aniso_U_12
Re1 0.01528(6) 0.01204(5) 0.01698(6) 0.00296(4) 0.00848(4) 0.00631(4)
O1 0.0314(10) 0.0218(9) 0.0261(10) 0.0063(8) 0.0176(9) 0.0134(8)
Cl1 0.0278(3) 0.0181(3) 0.0183(3) 0.0024(2) 0.0125(3) 0.0068(2)
P1 0.0225(3) 0.0126(3) 0.0225(3) 0.0046(2) 0.0143(3) 0.0078(2)
Cl2 0.0154(3) 0.0207(3) 0.0347(4) 0.0051(3) 0.0082(3) 0.0034(2)
N1 0.0149(10) 0.0149(10) 0.0182(10) 0.0031(8) 0.0067(8) 0.0071(8)
N2 0.0150(10) 0.0125(9) 0.0154(10) 0.0034(8) 0.0059(8) 0.0060(8)
C1 0.0204(12) 0.0168(11) 0.0160(11) 0.0051(9) 0.0073(10) 0.0106(10)
C2 0.0230(13) 0.0186(12) 0.0188(12) 0.0067(10) 0.0123(10) 0.0107(10)
C3 0.0327(15) 0.0169(12) 0.0294(14) 0.0074(11) 0.0189(12) 0.0134(11)
C4 0.0317(15) 0.0285(14) 0.0293(15) 0.0099(12) 0.0188(12) 0.0201(12)
C5 0.0205(13) 0.0304(14) 0.0287(14) 0.0093(12) 0.0134(11) 0.0123(11)
C6 0.0218(13) 0.0195(12) 0.0230(13) 0.0063(10) 0.0104(11) 0.0097(10)
C7 0.0392(18) 0.0319(16) 0.058(2) 0.0093(15) 0.0293(16) 0.0214(14)
C8 0.0173(12) 0.0167(12) 0.0216(12) 0.0008(10) 0.0067(10) 0.0079(9)
C9 0.0174(12) 0.0163(12) 0.0262(13) 0.0027(10) 0.0081(11) 0.0061(10)
C10 0.0223(14) 0.0165(12) 0.0381(16) -0.0004(11) 0.0049(12) 0.0069(10)
C11 0.0255(15) 0.0240(15) 0.0450(19) -0.0112(13) -0.0029(14) 0.0055(12)
C12 0.0270(15) 0.0331(16) 0.0323(16) -0.0058(13) -0.0047(13) 0.0102(13)
C13 0.0253(14) 0.0254(14) 0.0238(14) 0.0011(11) 0.0038(11) 0.0142(11)
C14 0.062(3) 0.0323(19) 0.070(3) -0.0224(19) -0.020(2) 0.0089(18)
C15 0.0135(11) 0.0107(10) 0.0196(12) 0.0030(9) 0.0074(9) 0.0048(9)
C16 0.0200(12) 0.0151(11) 0.0178(12) 0.0019(9) 0.0065(10) 0.0067(9)
C17 0.0260(14) 0.0197(12) 0.0226(13) 0.0023(10) 0.0129(11) 0.0088(10)
C18 0.0194(13) 0.0159(12) 0.0348(15) 0.0035(11) 0.0114(11) 0.0084(10)
C19 0.0160(12) 0.0166(12) 0.0269(13) 0.0055(10) 0.0057(10) 0.0062(9)
C20 0.0145(11) 0.0135(11) 0.0193(12) 0.0033(9) 0.0055(10) 0.0028(9)
C21 0.0304(15) 0.0310(15) 0.0184(13) 0.0015(11) 0.0071(11) 0.0172(12)
C22 0.0196(13) 0.0239(13) 0.0203(13) 0.0077(10) 0.0050(10) 0.0074(10)
C23 0.0285(15) 0.0328(16) 0.0471(19) 0.0028(14) 0.0183(14) 0.0176(13)
C24 0.0399(16) 0.0239(14) 0.0319(15) 0.0141(12) 0.0262(13) 0.0178(12)
C25 0.054(2) 0.0391(17) 0.0264(15) 0.0163(13) 0.0212(15) 0.0250(15)
C26 0.062(2) 0.0289(16) 0.0406(18) 0.0199(14) 0.0305(17) 0.0251(15)
C27 0.0279(14) 0.0135(12) 0.0294(14) 0.0003(10) 0.0128(12) 0.0034(10)
C28 0.0377(17) 0.0170(13) 0.0357(16) -0.0027(12) 0.0171(14) 0.0055(12)
C29 0.0279(16) 0.0205(14) 0.075(3) 0.0007(15) 0.0261(17) 0.0036(12)
C30 0.0165(12) 0.0169(11) 0.0233(13) 0.0069(10) 0.0090(10) 0.0069(9)

loop_
_atom_type_symbol
_atom_type_description
_atom_type_scat_dispersion_real
_atom_type_scat_dispersion_imag
_atom_type_scat_source
C C 0.0033 0.0016 'International Tables Vol C Tables 4.2.6.8 and 6.1.1.4'
H H 0.0000 0.0000 'International Tables Vol C Tables 4.2.6.8 and 6.1.1.4'
Cl Cl 0.1484 0.1585 'International Tables Vol C Tables 4.2.6.8 and 6.1.1.4'
N N 0.0061 0.0033 'International Tables Vol C Tables 4.2.6.8 and 6.1.1.4'
O O 0.0106 0.0060 'International Tables Vol C Tables 4.2.6.8 and 6.1.1.4'
P P 0.1023 0.0942 'International Tables Vol C Tables 4.2.6.8 and 6.1.1.4'
Re Re -1.0185 7.2310 'International Tables Vol C Tables 4.2.6.8 and 6.1.1.4'

loop_
_geom_angle_atom_site_label_1
_geom_angle_atom_site_label_2
_geom_angle_atom_site_label_3
_geom_angle
O1 Re1 N1 103.63(9)
O1 Re1 N2 113.88(8)
N1 Re1 N2 88.21(8)
O1 Re1 P1 90.00(6)
N1 Re1 P1 81.08(6)
N2 Re1 P1 155.62(5)
O1 Re1 Cl2 92.11(7)
N1 Re1 Cl2 163.66(6)
N2 Re1 Cl2 81.30(5)
P1 Re1 Cl2 103.61(3)
O1 Re1 Cl1 165.91(7)
N1 Re1 Cl1 84.35(6)
N2 Re1 Cl1 77.52(5)
P1 Re1 Cl1 79.66(2)
Cl2 Re1 Cl1 81.19(3)
C2 P1 C27 115.09(12)
C2 P1 C24 103.35(12)
C27 P1 C24 110.15(13)
C2 P1 Re1 99.45(8)
C27 P1 Re1 115.93(9)
C24 P1 Re1 111.86(9)
C1 N1 C8 117.5(2)
C1 N1 Re1 122.36(16)
C8 N1 Re1 120.11(15)
C15 N2 C30 114.79(18)
C15 N2 Re1 120.70(14)
C30 N2 Re1 114.48(14)
C15 N2 H2 100.6
C30 N2 H2 100.6
Re1 N2 H2 100.6
C6 C1 C2 118.2(2)
C6 C1 N1 122.6(2)
C2 C1 N1 119.2(2)
C3 C2 C1 120.1(2)
C3 C2 P1 125.9(2)
C1 C2 P1 113.83(17)
C4 C3 C2 121.7(2)
C4 C3 H3 119.1
C2 C3 H3 119.1
C3 C4 C5 117.9(2)
C3 C4 C7 120.8(3)
C5 C4 C7 121.3(3)
C6 C5 C4 121.3(2)
C6 C5 H5 119.3
C4 C5 H5 119.3
C5 C6 C1 120.7(2)
C5 C6 H6 119.6
C1 C6 H6 119.6
C4 C7 H7A 109.5
C4 C7 H7B 109.5
H7A C7 H7B 109.5
C4 C7 H7C 109.5
H7A C7 H7C 109.5
H7B C7 H7C 109.5
C13 C8 C9 118.8(2)
C13 C8 N1 121.0(2)
C9 C8 N1 120.1(2)
C10 C9 C8 119.7(2)
C10 C9 C30 120.7(2)
C8 C9 C30 119.6(2)
C11 C10 C9 122.0(3)
C11 C10 H10 119.0
C9 C10 H10 119.0
C10 C11 C12 117.2(3)
C10 C11 C14 120.7(3)
C12 C11 C14 122.0(3)
C13 C12 C11 121.7(3)
C13 C12 H12 119.1
C11 C12 H12 119.1
C12 C13 C8 120.5(3)
C12 C13 H13 119.8
C8 C13 H13 119.8
C11 C14 H14A 109.5
C11 C14 H14B 109.5
H14A C14 H14B 109.5
C11 C14 H14C 109.5
H14A C14 H14C 109.5
H14B C14 H14C 109.5
C16 C15 C20 121.0(2)
C16 C15 N2 123.4(2)
C20 C15 N2 115.6(2)
C15 C16 C17 117.7(2)
C15 C16 C21 126.2(2)
C17 C16 C21 116.1(2)
C18 C17 C16 122.9(2)
C18 C17 H17 118.6
C16 C17 H17 118.6
C17 C18 C19 117.7(2)
C17 C18 C23 120.9(3)
C19 C18 C23 121.4(2)
C20 C19 C18 121.5(2)
C20 C19 H19 119.3
C18 C19 H19 119.3
C19 C20 C15 119.1(2)
C19 C20 C22 119.1(2)
C15 C20 C22 121.8(2)
C16 C21 H21A 109.5
C16 C21 H21B 109.5
H21A C21 H21B 109.5
C16 C21 H21C 109.5
H21A C21 H21C 109.5
H21B C21 H21C 109.5
C20 C22 H22A 109.5
C20 C22 H22B 109.5
H22A C22 H22B 109.5
C20 C22 H22C 109.5
H22A C22 H22C 109.5
H22B C22 H22C 109.5
C18 C23 H23A 109.5
C18 C23 H23B 109.5
H23A C23 H23B 109.5
C18 C23 H23C 109.5
H23A C23 H23C 109.5
H23B C23 H23C 109.5
C25 C24 C26 109.4(3)
C25 C24 P1 110.02(19)
C26 C24 P1 113.4(2)
C25 C24 H24 108.0
C26 C24 H24 108.0
P1 C24 H24 108.0
C24 C25 H25A 109.5
C24 C25 H25B 109.5
H25A C25 H25B 109.5
C24 C25 H25C 109.5
H25A C25 H25C 109.5
H25B C25 H25C 109.5
C24 C26 H26A 109.5
C24 C26 H26B 109.5
H26A C26 H26B 109.5
C24 C26 H26C 109.5
H26A C26 H26C 109.5
H26B C26 H26C 109.5
C28 C27 C29 112.0(2)
C28 C27 P1 118.8(2)
C29 C27 P1 107.8(2)
C28 C27 H27 105.7
C29 C27 H27 105.7
P1 C27 H27 105.7
C27 C28 H28A 109.5
C27 C28 H28B 109.5
H28A C28 H28B 109.5
C27 C28 H28C 109.5
H28A C28 H28C 109.5
H28B C28 H28C 109.5
C27 C29 H29A 109.5
C27 C29 H29B 109.5
H29A C29 H29B 109.5
C27 C29 H29C 109.5
H29A C29 H29C 109.5
H29B C29 H29C 109.5
C9 C30 N2 112.3(2)
C9 C30 H30A 109.1
N2 C30 H30A 109.1
C9 C30 H30B 109.1
N2 C30 H30B 109.1
H30A C30 H30B 107.9

loop_
_geom_bond_atom_site_label_1
_geom_bond_atom_site_label_2
_geom_bond_distance
Re1 O1 1.6840(19)
Re1 N1 1.985(2)
Re1 N2 2.216(2)
Re1 P1 2.3949(10)
Re1 Cl2 2.4375(11)
Re1 Cl1 2.5351(11)
P1 C2 1.804(3)
P1 C27 1.832(3)
P1 C24 1.866(3)
N1 C1 1.426(3)
N1 C8 1.429(3)
N2 C15 1.476(3)
N2 C30 1.516(3)
N2 H2 1.0000
C1 C6 1.400(4)
C1 C2 1.409(3)
C2 C3 1.400(3)
C3 C4 1.388(4)
C3 H3 0.9500
C4 C5 1.398(4)
C4 C7 1.510(4)
C5 C6 1.394(3)
C5 H5 0.9500
C6 H6 0.9500
C7 H7A 0.9800
C7 H7B 0.9800
C7 H7C 0.9800
C8 C13 1.397(4)
C8 C9 1.399(3)
C9 C10 1.398(4)
C9 C30 1.497(4)
C10 C11 1.391(4)
C10 H10 0.9500
C11 C12 1.398(4)
C11 C14 1.512(4)
C12 C13 1.384(4)
C12 H12 0.9500
C13 H13 0.9500
C14 H14A 0.9800
C14 H14B 0.9800
C14 H14C 0.9800
C15 C16 1.391(3)
C15 C20 1.407(3)
C16 C17 1.400(3)
C16 C21 1.511(3)
C17 C18 1.390(4)
C17 H17 0.9500
C18 C19 1.395(4)
C18 C23 1.513(4)
C19 C20 1.390(3)
C19 H19 0.9500
C20 C22 1.512(4)
C21 H21A 0.9800
C21 H21B 0.9800
C21 H21C 0.9800
C22 H22A 0.9800
C22 H22B 0.9800
C22 H22C 0.9800
C23 H23A 0.9800
C23 H23B 0.9800
C23 H23C 0.9800
C24 C25 1.527(4)
C24 C26 1.532(4)
C24 H24 1.0000
C25 H25A 0.9800
C25 H25B 0.9800
C25 H25C 0.9800
C26 H26A 0.9800
C26 H26B 0.9800
C26 H26C 0.9800
C27 C28 1.530(4)
C27 C29 1.535(4)
C27 H27 1.0000
C28 H28A 0.9800
C28 H28B 0.9800
C28 H28C 0.9800
C29 H29A 0.9800
C29 H29B 0.9800
C29 H29C 0.9800
C30 H30A 0.9900
C30 H30B 0.9900

loop_
_geom_torsion_atom_site_label_1
_geom_torsion_atom_site_label_2
_geom_torsion_atom_site_label_3
_geom_torsion_atom_site_label_4
_geom_torsion
C8 N1 C1 C6 -18.7(3)
Re1 N1 C1 C6 164.14(19)
C8 N1 C1 C2 163.1(2)
Re1 N1 C1 C2 -14.0(3)
C6 C1 C2 C3 3.3(4)
N1 C1 C2 C3 -178.4(2)
C6 C1 C2 P1 178.06(19)
N1 C1 C2 P1 -3.7(3)
C27 P1 C2 C3 -46.4(3)
C24 P1 C2 C3 73.7(3)
Re1 P1 C2 C3 -171.0(2)
C27 P1 C2 C1 139.20(18)
C24 P1 C2 C1 -100.67(19)
Re1 P1 C2 C1 14.63(19)
C1 C2 C3 C4 -1.5(4)
P1 C2 C3 C4 -175.5(2)
C2 C3 C4 C5 -1.8(4)
C2 C3 C4 C7 179.4(3)
C3 C4 C5 C6 3.3(4)
C7 C4 C5 C6 -177.9(3)
C4 C5 C6 C1 -1.5(4)
C2 C1 C6 C5 -1.9(4)
N1 C1 C6 C5 179.9(2)
C1 N1 C8 C13 -56.2(3)
Re1 N1 C8 C13 121.0(2)
C1 N1 C8 C9 128.7(2)
Re1 N1 C8 C9 -54.1(3)
C13 C8 C9 C10 1.5(4)
N1 C8 C9 C10 176.7(2)
C13 C8 C9 C30 -178.2(2)
N1 C8 C9 C30 -3.0(4)
C8 C9 C10 C11 -0.7(4)
C30 C9 C10 C11 179.0(3)
C9 C10 C11 C12 -0.5(5)
C9 C10 C11 C14 -179.9(4)
C10 C11 C12 C13 0.8(5)
C14 C11 C12 C13 -179.8(4)
C11 C12 C13 C8 0.0(5)
C9 C8 C13 C12 -1.2(4)
N1 C8 C13 C12 -176.3(3)
C30 N2 C15 C16 -88.8(3)
Re1 N2 C15 C16 54.8(3)
C30 N2 C15 C20 92.2(2)
Re1 N2 C15 C20 -124.14(19)
C20 C15 C16 C17 4.6(4)
N2 C15 C16 C17 -174.3(2)
C20 C15 C16 C21 -176.7(2)
N2 C15 C16 C21 4.5(4)
C15 C16 C17 C18 -2.1(4)
C21 C16 C17 C18 179.0(2)
C16 C17 C18 C19 -0.9(4)
C16 C17 C18 C23 178.8(2)
C17 C18 C19 C20 1.5(4)
C23 C18 C19 C20 -178.2(2)
C18 C19 C20 C15 0.9(4)
C18 C19 C20 C22 -178.9(2)
C16 C15 C20 C19 -4.1(4)
N2 C15 C20 C19 174.9(2)
C16 C15 C20 C22 175.8(2)
N2 C15 C20 C22 -5.3(3)
C2 P1 C24 C25 47.0(2)
C27 P1 C24 C25 170.48(19)
Re1 P1 C24 C25 -59.0(2)
C2 P1 C24 C26 -75.9(2)
C27 P1 C24 C26 47.6(3)
Re1 P1 C24 C26 178.1(2)
C2 P1 C27 C28 41.3(3)
C24 P1 C27 C28 -75.0(2)
Re1 P1 C27 C28 156.75(18)
C2 P1 C27 C29 170.09(18)
C24 P1 C27 C29 53.8(2)
Re1 P1 C27 C29 -74.5(2)
C10 C9 C30 N2 -119.5(3)
C8 C9 C30 N2 60.2(3)
C15 N2 C30 C9 91.5(2)
Re1 N2 C30 C9 -54.4(2)
